data_4120791
loop_
_publ_author_name
'Nicolas Lassauque'
'Pauline Gualco'
'Sonia Mallet-Ladeira'
'Karinne Miqueu'
'Abderrahmane Amgoune'
'Didier Bourissou'

_publ_section_title
;
 Activation of a \s-SnSn Bond at Copper, Followed by Double Addition to an
 Alkyne
;
_journal_name_full 'Journal of the American Chemical Society'
_journal_page_first 13827
_journal_page_last 13834
_journal_paper_doi 10.1021/ja405516j
_journal_volume 135
_journal_year 2013
_chemical_compound_source 'synthesis as described'
_chemical_formula_moiety 'C40 H40 Br Cu P2 Sn2, C4 H8 O'
_chemical_formula_sum 'C44 H48 Br Cu O P2 Sn2'
_chemical_formula_weight 1035.63
_chemical_name_systematic
;
 ?
;
_space_group_IT_number 14
_symmetry_cell_setting monoclinic
_symmetry_Int_Tables_number 14
_symmetry_space_group_name_Hall '-P 2yn'
_symmetry_space_group_name_H-M 'P 1 21/n 1'
_atom_sites_solution_hydrogens geom
_atom_sites_solution_primary direct
_atom_sites_solution_secondary difmap
_cell_angle_alpha 90
_cell_angle_beta 96.295(2)
_cell_angle_gamma 90
_cell_formula_units_Z 8
_cell_length_a 26.7541(15)
_cell_length_b 11.7210(5)
_cell_length_c 27.3437(14)
_cell_measurement_reflns_used 7115
_cell_measurement_temperature 193(2)
_cell_measurement_theta_max 25.12
_cell_measurement_theta_min 2.29
_cell_measurement_wavelength 0.71073
_cell_volume 8522.9(7)
_computing_cell_refinement 'APEX2 and SAINT (Bruker, 2008)'
_computing_data_collection 'APEX2 (Bruker, 2008)'
_computing_data_reduction 'SAINT (Bruker, 2008)'
_computing_molecular_graphics 'Ortep-3 for Windows (Farrugia, 1997)'
_computing_publication_material 'WinGX publication routines (Farrugia, 1999)'
_computing_structure_refinement 'SHELXL-97 (Sheldrick, 2008)'
_computing_structure_solution 'SHELXS-97 (Sheldrick, 2008)'
_diffrn_ambient_temperature 193(2)
_diffrn_measured_fraction_theta_full 0.991
_diffrn_measured_fraction_theta_max 0.991
_diffrn_measurement_device_type 'Bruker Kappa APEX II Quazar'
_diffrn_measurement_method 'phi and omega scans'
_diffrn_radiation_monochromator 'multilayer optics'
_diffrn_radiation_probe x-ray
_diffrn_radiation_source 'microfocus sealed tube'
_diffrn_radiation_type MoK\a
_diffrn_radiation_wavelength 0.71073
_diffrn_reflns_av_R_equivalents 0.0824
_diffrn_reflns_av_unetI/netI 0.0956
_diffrn_reflns_limit_h_max 33
_diffrn_reflns_limit_h_min -33
_diffrn_reflns_limit_k_max 11
_diffrn_reflns_limit_k_min -14
_diffrn_reflns_limit_l_max 34
_diffrn_reflns_limit_l_min -32
_diffrn_reflns_number 63106
_diffrn_reflns_theta_full 26.37
_diffrn_reflns_theta_max 26.37
_diffrn_reflns_theta_min 5.11
_diffrn_standards_decay_% 0
_diffrn_standards_interval_count 0
_diffrn_standards_interval_time 0
_diffrn_standards_number 0
_exptl_absorpt_coefficient_mu 2.702
_exptl_absorpt_correction_T_max 0.8996
_exptl_absorpt_correction_T_min 0.6717
_exptl_absorpt_correction_type multi-scan
_exptl_absorpt_process_details '(SADABS; Bruker, 2008)'
_exptl_crystal_colour colourless
_exptl_crystal_density_diffrn 1.614
_exptl_crystal_description parallelepiped
_exptl_crystal_F_000 4112
_exptl_crystal_size_max 0.16
_exptl_crystal_size_mid 0.04
_exptl_crystal_size_min 0.04
_refine_diff_density_max 0.685
_refine_diff_density_min -0.602
_refine_diff_density_rms 0.126
_refine_ls_extinction_method none
_refine_ls_goodness_of_fit_ref 0.975
_refine_ls_hydrogen_treatment constr
_refine_ls_matrix_type full
_refine_ls_number_parameters 1017
_refine_ls_number_reflns 17289
_refine_ls_number_restraints 330
_refine_ls_restrained_S_all 0.969
_refine_ls_R_factor_all 0.0952
_refine_ls_R_factor_gt 0.045
_refine_ls_shift/su_max 0.038
_refine_ls_shift/su_mean 0.001
_refine_ls_structure_factor_coef Fsqd
_refine_ls_weighting_details 'calc w=1/[\s^2^(Fo^2^)+(0.0232P)^2^+0.0000P] where P=(Fo^2^+2Fc^2^)/3'
_refine_ls_weighting_scheme calc
_refine_ls_wR_factor_gt 0.0686
_refine_ls_wR_factor_ref 0.0816
_reflns_number_gt 10913
_reflns_number_total 17289
_reflns_threshold_expression >2sigma(I)
_cod_data_source_file ja405516j_si_002_4.cif
_cod_data_source_block 4
_cod_original_sg_symbol_H-M 'P 21/n'
_cod_database_code 4120791

loop_
_symmetry_equiv_pos_as_xyz
'x, y, z'
'-x+1/2, y+1/2, -z+1/2'
'-x, -y, -z'
'x-1/2, -y-1/2, z-1/2'

loop_
_atom_site_label
_atom_site_type_symbol
_atom_site_fract_x
_atom_site_fract_y
_atom_site_fract_z
_atom_site_U_iso_or_equiv
_atom_site_adp_type
_atom_site_occupancy
_atom_site_symmetry_multiplicity
_atom_site_calc_flag
_atom_site_refinement_flags
_atom_site_disorder_assembly
_atom_site_disorder_group
C1 C 0.8570(2) 0.9172(5) 0.1767(2) 0.0489(17) Uani 1 1 d . . .
H1A H 0.8726 0.8798 0.1501 0.073 Uiso 1 1 calc R . .
H1B H 0.8377 0.861 0.1934 0.073 Uiso 1 1 calc R . .
H1C H 0.8832 0.9502 0.2003 0.073 Uiso 1 1 calc R . .
C2 C 0.8477(2) 1.2108(5) 0.1579(2) 0.0503(17) Uani 1 1 d . . .
H2A H 0.8798 1.2057 0.1438 0.076 Uiso 1 1 calc R . .
H2B H 0.8541 1.2263 0.1932 0.076 Uiso 1 1 calc R . .
H2C H 0.8275 1.2727 0.1418 0.076 Uiso 1 1 calc R . .
C3 C 0.8023(2) 1.0332(4) 0.06685(18) 0.0269(12) Uani 1 1 d . . .
C4 C 0.8451(2) 1.0040(4) 0.0444(2) 0.0344(14) Uani 1 1 d . . .
H4 H 0.8766 0.996 0.0637 0.041 Uiso 1 1 calc R . .
C5 C 0.8414(2) 0.9869(4) -0.0059(2) 0.0409(16) Uani 1 1 d . . .
H5 H 0.8706 0.9682 -0.0211 0.049 Uiso 1 1 calc R . .
C6 C 0.7954(2) 0.9968(4) -0.0344(2) 0.0367(14) Uani 1 1 d . . .
H6 H 0.793 0.9816 -0.0687 0.044 Uiso 1 1 calc R . .
C7 C 0.7534(2) 1.0284(4) -0.01324(19) 0.0345(14) Uani 1 1 d . . .
H7 H 0.7221 1.0377 -0.0329 0.041 Uiso 1 1 calc R . .
C8 C 0.7570(2) 1.0468(4) 0.03757(18) 0.0279(13) Uani 1 1 d . . .
C9 C 0.71244(19) 1.2563(4) 0.06438(18) 0.0264(12) Uani 1 1 d . . .
C10 C 0.7434(2) 1.3072(5) 0.0335(2) 0.0382(15) Uani 1 1 d . . .
H10 H 0.761 1.2612 0.0125 0.046 Uiso 1 1 calc R . .
C11 C 0.7490(2) 1.4257(5) 0.0329(2) 0.0476(17) Uani 1 1 d . . .
H11 H 0.7708 1.46 0.0119 0.057 Uiso 1 1 calc R . .
C12 C 0.7231(2) 1.4924(5) 0.0626(2) 0.0424(16) Uani 1 1 d . . .
H12 H 0.7271 1.5729 0.0624 0.051 Uiso 1 1 calc R . .
C13 C 0.6911(2) 1.4431(5) 0.0929(2) 0.0415(15) Uani 1 1 d . . .
H13 H 0.6722 1.4893 0.1127 0.05 Uiso 1 1 calc R . .
C14 C 0.6869(2) 1.3253(4) 0.09392(19) 0.0351(14) Uani 1 1 d . . .
H14 H 0.6658 1.2913 0.1156 0.042 Uiso 1 1 calc R . .
C15 C 0.6480(2) 1.0717(4) 0.02704(18) 0.0304(13) Uani 1 1 d . . .
C16 C 0.6214(2) 1.1547(5) -0.00041(19) 0.0386(15) Uani 1 1 d . . .
H16 H 0.6339 1.2306 0.0001 0.046 Uiso 1 1 calc R . .
C17 C 0.5765(3) 1.1290(6) -0.0289(2) 0.0577(19) Uani 1 1 d . . .
H17 H 0.5585 1.1871 -0.0476 0.069 Uiso 1 1 calc R . .
C18 C 0.5582(3) 1.0195(6) -0.0300(3) 0.070(2) Uani 1 1 d . . .
H18 H 0.5278 1.0013 -0.0499 0.084 Uiso 1 1 calc R . .
C19 C 0.5843(3) 0.9357(6) -0.0021(3) 0.076(2) Uani 1 1 d . . .
H19 H 0.5713 0.8602 -0.0022 0.091 Uiso 1 1 calc R . .
C20 C 0.6290(2) 0.9609(5) 0.0259(2) 0.0535(18) Uani 1 1 d . . .
H20 H 0.6469 0.9025 0.0445 0.064 Uiso 1 1 calc R . .
C21 C 0.59849(19) 1.1563(4) 0.16158(19) 0.0277(13) Uani 1 1 d . . .
C22 C 0.57217(19) 1.1688(5) 0.1146(2) 0.0334(13) Uani 1 1 d . . .
H22 H 0.57 1.1065 0.0923 0.04 Uiso 1 1 calc R . .
C23 C 0.5494(2) 1.2709(5) 0.1007(2) 0.0472(16) Uani 1 1 d . . .
H23 H 0.5312 1.2781 0.069 0.057 Uiso 1 1 calc R . .
C24 C 0.5529(2) 1.3623(5) 0.1321(3) 0.0515(18) Uani 1 1 d . . .
H24 H 0.5369 1.4324 0.1225 0.062 Uiso 1 1 calc R . .
C25 C 0.5797(2) 1.3519(5) 0.1778(2) 0.0449(16) Uani 1 1 d . . .
H25 H 0.5833 1.4162 0.1991 0.054 Uiso 1 1 calc R . .
C26 C 0.60167(19) 1.2490(4) 0.1932(2) 0.0326(13) Uani 1 1 d . . .
H26 H 0.6189 1.242 0.2253 0.039 Uiso 1 1 calc R . .
C27 C 0.58558(19) 0.9138(4) 0.15937(18) 0.0258(12) Uani 1 1 d . . .
C28 C 0.5343(2) 0.9329(5) 0.15788(18) 0.0315(13) Uani 1 1 d . . .
H28 H 0.5225 1.0066 0.1655 0.038 Uiso 1 1 calc R . .
C29 C 0.5000(2) 0.8471(5) 0.1455(2) 0.0401(15) Uani 1 1 d . . .
H29 H 0.465 0.8621 0.1444 0.048 Uiso 1 1 calc R . .
C30 C 0.5164(2) 0.7399(6) 0.1349(2) 0.0497(17) Uani 1 1 d . . .
H30 H 0.4927 0.6806 0.1266 0.06 Uiso 1 1 calc R . .
C31 C 0.5668(3) 0.7183(5) 0.1361(3) 0.0581(19) Uani 1 1 d . . .
H31 H 0.5779 0.644 0.1285 0.07 Uiso 1 1 calc R . .
C32 C 0.6021(2) 0.8044(5) 0.1484(2) 0.0457(16) Uani 1 1 d . . .
H32 H 0.637 0.7887 0.1494 0.055 Uiso 1 1 calc R . .
C33 C 0.64044(19) 1.0221(4) 0.24374(17) 0.0229(12) Uani 1 1 d . . .
C34 C 0.6017(2) 0.9891(4) 0.2709(2) 0.0354(14) Uani 1 1 d . . .
H34 H 0.5706 0.9635 0.2543 0.042 Uiso 1 1 calc R . .
C35 C 0.6079(2) 0.9933(5) 0.3216(2) 0.0400(15) Uani 1 1 d . . .
H35 H 0.5814 0.9699 0.3398 0.048 Uiso 1 1 calc R . .
C36 C 0.6529(2) 1.0317(4) 0.3457(2) 0.0369(14) Uani 1 1 d . . .
H36 H 0.6574 1.0349 0.3806 0.044 Uiso 1 1 calc R . .
C37 C 0.6912(2) 1.0654(4) 0.3193(2) 0.0333(14) Uani 1 1 d . . .
H37 H 0.7216 1.0932 0.3363 0.04 Uiso 1 1 calc R . .
C38 C 0.68626(18) 1.0596(4) 0.26815(18) 0.0219(12) Uani 1 1 d . . .
C39 C 0.7405(2) 1.2988(4) 0.2241(2) 0.0378(15) Uani 1 1 d . . .
H39A H 0.7474 1.3318 0.2571 0.057 Uiso 1 1 calc R . .
H39B H 0.7063 1.3186 0.2104 0.057 Uiso 1 1 calc R . .
H39C H 0.7646 1.3292 0.2029 0.057 Uiso 1 1 calc R . .
C40 C 0.81430(19) 1.0876(4) 0.2789(2) 0.0368(14) Uani 1 1 d . . .
H40A H 0.8435 1.1214 0.2655 0.055 Uiso 1 1 calc R . .
H40B H 0.8196 1.0054 0.2834 0.055 Uiso 1 1 calc R . .
H40C H 0.8101 1.1229 0.3107 0.055 Uiso 1 1 calc R . .
C41 C 0.81359(18) 0.1312(4) 0.7400(2) 0.0346(14) Uani 1 1 d . . .
H41A H 0.8276 0.093 0.7703 0.052 Uiso 1 1 calc R . .
H41B H 0.8205 0.2132 0.7427 0.052 Uiso 1 1 calc R . .
H41C H 0.8291 0.0999 0.7121 0.052 Uiso 1 1 calc R . .
C42 C 0.7255(2) -0.0777(4) 0.7330(2) 0.0437(16) Uani 1 1 d . . .
H42A H 0.7325 -0.1121 0.7018 0.066 Uiso 1 1 calc R . .
H42B H 0.691 -0.0964 0.7392 0.066 Uiso 1 1 calc R . .
H42C H 0.7492 -0.1077 0.7598 0.066 Uiso 1 1 calc R . .
C43 C 0.70617(19) 0.1673(4) 0.79565(18) 0.0262(12) Uani 1 1 d . . .
C44 C 0.7379(2) 0.1679(4) 0.83973(19) 0.0329(13) Uani 1 1 d . . .
H44 H 0.7713 0.1398 0.8405 0.04 Uiso 1 1 calc R . .
C45 C 0.7209(2) 0.2094(4) 0.8823(2) 0.0379(15) Uani 1 1 d . . .
H45 H 0.7431 0.2125 0.9119 0.045 Uiso 1 1 calc R . .
C46 C 0.6722(2) 0.2460(5) 0.8823(2) 0.0372(14) Uani 1 1 d . . .
H46 H 0.6609 0.2738 0.9119 0.045 Uiso 1 1 calc R . .
C47 C 0.6396(2) 0.2426(4) 0.83968(19) 0.0325(13) Uani 1 1 d . . .
H47 H 0.6057 0.267 0.8398 0.039 Uiso 1 1 calc R . .
C48 C 0.65659(19) 0.2032(4) 0.79630(17) 0.0219(12) Uani 1 1 d . . .
C49 C 0.58144(19) 0.0507(4) 0.7514(2) 0.0278(12) Uani 1 1 d . . .
C50 C 0.5954(2) -0.0153(4) 0.7926(2) 0.0415(15) Uani 1 1 d . . .
H50 H 0.6215 0.0101 0.8164 0.05 Uiso 1 1 calc R . .
C51 C 0.5715(2) -0.1180(5) 0.7994(3) 0.0577(19) Uani 1 1 d . . .
H51 H 0.5813 -0.1624 0.8279 0.069 Uiso 1 1 calc R . .
C52 C 0.5334(2) -0.1567(5) 0.7648(3) 0.057(2) Uani 1 1 d . . .
H52 H 0.5169 -0.227 0.7695 0.068 Uiso 1 1 calc R . .
C53 C 0.5199(2) -0.0918(5) 0.7238(3) 0.0484(17) Uani 1 1 d . . .
H53 H 0.4938 -0.1172 0.7 0.058 Uiso 1 1 calc R . .
C54 C 0.5439(2) 0.0099(4) 0.7168(2) 0.0371(14) Uani 1 1 d . . .
H54 H 0.5346 0.0529 0.6878 0.045 Uiso 1 1 calc R . .
C55 C 0.56689(19) 0.2968(4) 0.74293(17) 0.0254(12) Uani 1 1 d . . .
C56 C 0.5159(2) 0.2798(5) 0.7384(2) 0.0400(15) Uani 1 1 d . . .
H56 H 0.5027 0.2046 0.735 0.048 Uiso 1 1 calc R . .
C57 C 0.4829(2) 0.3734(6) 0.7387(2) 0.0518(17) Uani 1 1 d . . .
H57 H 0.4476 0.3617 0.7352 0.062 Uiso 1 1 calc R . .
C58 C 0.5023(3) 0.4822(6) 0.7441(2) 0.0539(18) Uani 1 1 d . . .
H58 H 0.4802 0.5456 0.7442 0.065 Uiso 1 1 calc R . .
C59 C 0.5530(2) 0.4992(5) 0.7493(2) 0.0500(17) Uani 1 1 d . . .
H59 H 0.566 0.5744 0.7537 0.06 Uiso 1 1 calc R . .
C60 C 0.5856(2) 0.4081(4) 0.7484(2) 0.0366(14) Uani 1 1 d . . .
H60 H 0.6208 0.4211 0.7516 0.044 Uiso 1 1 calc R . .
C61 C 0.62472(17) -0.0446(4) 0.59702(18) 0.0234(12) Uani 1 1 d . . .
C62 C 0.62419(19) -0.1119(4) 0.63932(19) 0.0312(13) Uani 1 1 d . . .
H62 H 0.6196 -0.0768 0.6698 0.037 Uiso 1 1 calc R . .
C63 C 0.63029(19) -0.2283(4) 0.6371(2) 0.0327(14) Uani 1 1 d . . .
H63 H 0.6289 -0.2732 0.6658 0.039 Uiso 1 1 calc R . .
C64 C 0.6384(2) -0.2802(4) 0.5934(2) 0.0352(14) Uani 1 1 d . . .
H64 H 0.6428 -0.3605 0.5921 0.042 Uiso 1 1 calc R . .
C65 C 0.6401(2) -0.2157(5) 0.5521(2) 0.0400(15) Uani 1 1 d . . .
H65 H 0.6461 -0.2515 0.5221 0.048 Uiso 1 1 calc R . .
C66 C 0.6332(2) -0.0987(4) 0.55332(19) 0.0362(14) Uani 1 1 d . . .
H66 H 0.6343 -0.055 0.5242 0.043 Uiso 1 1 calc R . .
C67 C 0.54733(19) 0.1291(4) 0.59062(17) 0.0238(12) Uani 1 1 d . . .
C68 C 0.5147(2) 0.0439(5) 0.5724(2) 0.0427(15) Uani 1 1 d . . .
H68 H 0.5272 -0.0293 0.5652 0.051 Uiso 1 1 calc R . .
C69 C 0.4633(2) 0.0661(6) 0.5648(2) 0.0589(19) Uani 1 1 d . . .
H69 H 0.4411 0.0071 0.5524 0.071 Uiso 1 1 calc R . .
C70 C 0.4442(2) 0.1687(6) 0.5745(2) 0.0449(16) Uani 1 1 d . . .
H70 H 0.4092 0.1829 0.5686 0.054 Uiso 1 1 calc R . .
C71 C 0.4768(2) 0.2523(5) 0.5933(2) 0.0477(17) Uani 1 1 d . . .
H71 H 0.4638 0.3249 0.601 0.057 Uiso 1 1 calc R . .
C72 C 0.5275(2) 0.2331(5) 0.6013(2) 0.0399(15) Uani 1 1 d . . .
H72 H 0.5493 0.2923 0.6144 0.048 Uiso 1 1 calc R . .
C73 C 0.6406(2) 0.1650(4) 0.54836(18) 0.0248(12) Uani 1 1 d . . .
C74 C 0.6119(2) 0.1745(4) 0.50304(18) 0.0278(12) Uani 1 1 d . . .
H74 H 0.5767 0.1606 0.5002 0.033 Uiso 1 1 calc R . .
C75 C 0.6352(2) 0.2042(4) 0.4622(2) 0.0353(14) Uani 1 1 d . . .
H75 H 0.6158 0.211 0.4311 0.042 Uiso 1 1 calc R . .
C76 C 0.6862(2) 0.2241(4) 0.4660(2) 0.0384(15) Uani 1 1 d . . .
H76 H 0.702 0.2426 0.4376 0.046 Uiso 1 1 calc R . .
C77 C 0.7143(2) 0.2170(4) 0.5116(2) 0.0293(13) Uani 1 1 d . . .
H77 H 0.7494 0.2317 0.5143 0.035 Uiso 1 1 calc R . .
C78 C 0.6918(2) 0.1884(4) 0.55358(18) 0.0268(12) Uani 1 1 d . . .
C79 C 0.7751(2) 0.0159(5) 0.6130(2) 0.0505(17) Uani 1 1 d . . .
H79A H 0.7511 -0.0474 0.6124 0.076 Uiso 1 1 calc R . .
H79B H 0.802 0.0043 0.6399 0.076 Uiso 1 1 calc R . .
H79C H 0.7897 0.0187 0.5817 0.076 Uiso 1 1 calc R . .
C80 C 0.7908(2) 0.3115(4) 0.6288(2) 0.0416(15) Uani 1 1 d . . .
H80A H 0.8009 0.3269 0.596 0.062 Uiso 1 1 calc R . .
H80B H 0.8204 0.2898 0.6512 0.062 Uiso 1 1 calc R . .
H80C H 0.7756 0.3801 0.6413 0.062 Uiso 1 1 calc R . .
P1 P 0.70472(5) 1.10103(11) 0.06810(5) 0.0253(3) Uani 1 1 d . . .
P2 P 0.63289(5) 1.02328(11) 0.17684(5) 0.0232(3) Uani 1 1 d . . .
P3 P 0.61396(5) 0.18432(11) 0.74010(5) 0.0235(3) Uani 1 1 d . . .
P4 P 0.61527(5) 0.10887(11) 0.60260(5) 0.0237(3) Uani 1 1 d . . .
Cu1 Cu 0.70837(2) 1.01945(5) 0.14515(2) 0.02413(15) Uani 1 1 d . . .
Cu2 Cu 0.65583(2) 0.19106(5) 0.67201(2) 0.02331(15) Uani 1 1 d . . .
Sn1 Sn 0.807346(13) 1.05067(3) 0.146408(13) 0.02845(10) Uani 1 1 d . . .
Sn2 Sn 0.747873(13) 1.11667(3) 0.228597(13) 0.02425(9) Uani 1 1 d . . .
Sn3 Sn 0.733607(13) 0.10393(3) 0.728943(13) 0.02512(9) Uani 1 1 d . . .
Sn4 Sn 0.736956(13) 0.17419(3) 0.624143(13) 0.02796(10) Uani 1 1 d . . .
Br1 Br 0.72956(2) 0.81922(4) 0.12711(2) 0.03629(15) Uani 1 1 d . . .
Br2 Br 0.65675(2) 0.39622(4) 0.65083(2) 0.03323(14) Uani 1 1 d . . .
O1 O 0.5049(11) 0.2569(14) 0.4316(6) 0.096(3) Uani 0.39 1 d PDU A 1
C81 C 0.4946(18) 0.3519(18) 0.4633(8) 0.093(3) Uani 0.39 1 d PDU A 1
H81A H 0.5173 0.3492 0.4945 0.111 Uiso 0.39 1 calc PR A 1
H81B H 0.4594 0.3491 0.4712 0.111 Uiso 0.39 1 calc PR A 1
C82 C 0.5035(10) 0.4557(16) 0.4357(8) 0.093(3) Uani 0.39 1 d PDU A 1
H82A H 0.4731 0.5047 0.4336 0.111 Uiso 0.39 1 calc PR A 1
H82B H 0.5318 0.4989 0.4532 0.111 Uiso 0.39 1 calc PR A 1
C83 C 0.5146(10) 0.4282(16) 0.3881(8) 0.092(3) Uani 0.39 1 d PDU A 1
H83A H 0.5496 0.4508 0.3841 0.11 Uiso 0.39 1 calc PR A 1
H83B H 0.4917 0.47 0.3634 0.11 Uiso 0.39 1 calc PR A 1
C84 C 0.5086(15) 0.3063(17) 0.3807(7) 0.091(3) Uani 0.39 1 d PDU A 1
H84A H 0.5378 0.2738 0.3663 0.109 Uiso 0.39 1 calc PR A 1
H84B H 0.4777 0.2896 0.3585 0.109 Uiso 0.39 1 calc PR A 1
O1' O 0.5102(7) 0.2622(9) 0.4108(4) 0.105(3) Uani 0.61 1 d PDU B 2
C81' C 0.5000(11) 0.3307(12) 0.4539(5) 0.093(3) Uani 0.61 1 d PDU B 2
H81C H 0.4745 0.293 0.4719 0.112 Uiso 0.61 1 calc PR B 2
H81D H 0.5311 0.3412 0.4766 0.112 Uiso 0.61 1 calc PR B 2
C82' C 0.4813(6) 0.4413(11) 0.4338(5) 0.089(3) Uani 0.61 1 d PDU B 2
H82C H 0.446 0.4527 0.4402 0.107 Uiso 0.61 1 calc PR B 2
H82D H 0.5018 0.5044 0.4495 0.107 Uiso 0.61 1 calc PR B 2
C83' C 0.4848(6) 0.4399(11) 0.3825(5) 0.089(3) Uani 0.61 1 d PDU B 2
H83C H 0.5069 0.5029 0.374 0.107 Uiso 0.61 1 calc PR B 2
H83D H 0.451 0.4528 0.3647 0.107 Uiso 0.61 1 calc PR B 2
C84' C 0.5043(9) 0.3343(11) 0.3667(5) 0.090(3) Uani 0.61 1 d PDU B 2
H84C H 0.5371 0.3461 0.3538 0.109 Uiso 0.61 1 calc PR B 2
H84D H 0.4807 0.299 0.3406 0.109 Uiso 0.61 1 calc PR B 2
O2 O 0.4515(8) 0.5265(19) 0.0626(11) 0.173(8) Uani 0.47 1 d PDU C 1
C85 C 0.4361(13) 0.512(3) 0.0146(11) 0.172(8) Uani 0.47 1 d PDU C 1
H85A H 0.4061 0.5598 0.0051 0.206 Uiso 0.47 1 calc PR C 1
H85B H 0.463 0.5358 -0.0053 0.206 Uiso 0.47 1 calc PR C 1
C86 C 0.4252(13) 0.405(3) 0.0064(11) 0.164(8) Uani 0.47 1 d PDU C 1
H86A H 0.4558 0.3598 0.0025 0.197 Uiso 0.47 1 calc PR C 1
H86B H 0.4011 0.3959 -0.0236 0.197 Uiso 0.47 1 calc PR C 1
C87 C 0.4012(19) 0.368(3) 0.0531(12) 0.152(9) Uani 0.47 1 d PDU C 1
H87A H 0.3642 0.3614 0.0464 0.182 Uiso 0.47 1 calc PR C 1
H87B H 0.4151 0.2942 0.066 0.182 Uiso 0.47 1 calc PR C 1
C88 C 0.416(2) 0.462(3) 0.0878(10) 0.150(8) Uani 0.47 1 d PDU C 1
H88A H 0.3863 0.5099 0.0934 0.18 Uiso 0.47 1 calc PR C 1
H88B H 0.4315 0.433 0.1198 0.18 Uiso 0.47 1 calc PR C 1
O2' O 0.4247(7) 0.5584(17) 0.0655(10) 0.163(7) Uani 0.53 1 d PDU D 2
C85' C 0.3987(10) 0.5184(18) 0.0251(10) 0.157(7) Uani 0.53 1 d PDU D 2
H85C H 0.3652 0.5553 0.0214 0.189 Uiso 0.53 1 calc PR D 2
H85D H 0.416 0.5412 -0.0036 0.189 Uiso 0.53 1 calc PR D 2
C86' C 0.3923(10) 0.4081(19) 0.0237(10) 0.145(8) Uani 0.53 1 d PDU D 2
H86C H 0.4133 0.3726 0.0003 0.173 Uiso 0.53 1 calc PR D 2
H86D H 0.3566 0.3888 0.0136 0.173 Uiso 0.53 1 calc PR D 2
C87' C 0.4086(14) 0.367(2) 0.0768(9) 0.135(7) Uani 0.53 1 d PDU D 2
H87C H 0.3808 0.3265 0.0906 0.162 Uiso 0.53 1 calc PR D 2
H87D H 0.4381 0.3156 0.0779 0.162 Uiso 0.53 1 calc PR D 2
C88' C 0.4216(19) 0.475(3) 0.1039(10) 0.158(7) Uani 0.53 1 d PDU D 2
H88C H 0.3952 0.4957 0.125 0.189 Uiso 0.53 1 calc PR D 2
H88D H 0.4541 0.4678 0.1248 0.189 Uiso 0.53 1 calc PR D 2

loop_
_atom_site_aniso_label
_atom_site_aniso_U_11
_atom_site_aniso_U_22
_atom_site_aniso_U_33
_atom_site_aniso_U_23
_atom_site_aniso_U_13
_atom_site_aniso_U_12
C1 0.041(4) 0.063(4) 0.043(4) 0.010(3) 0.007(3) 0.023(3)
C2 0.043(4) 0.057(4) 0.053(4) 0.000(3) 0.014(3) -0.023(3)
C3 0.034(3) 0.018(3) 0.031(3) 0.004(2) 0.011(3) 0.001(2)
C4 0.036(3) 0.034(3) 0.036(4) 0.008(3) 0.013(3) 0.001(3)
C5 0.050(4) 0.027(3) 0.052(4) 0.007(3) 0.037(3) 0.001(3)
C6 0.055(4) 0.027(3) 0.032(3) 0.000(3) 0.020(3) -0.003(3)
C7 0.050(4) 0.025(3) 0.031(3) 0.008(3) 0.015(3) -0.003(3)
C8 0.039(3) 0.024(3) 0.022(3) 0.000(2) 0.014(3) 0.000(3)
C9 0.030(3) 0.023(3) 0.026(3) 0.003(2) 0.000(3) 0.001(2)
C10 0.049(4) 0.033(4) 0.035(4) 0.000(3) 0.013(3) -0.006(3)
C11 0.058(4) 0.038(4) 0.050(4) 0.005(3) 0.019(3) -0.016(3)
C12 0.059(4) 0.023(3) 0.046(4) 0.003(3) 0.010(3) -0.007(3)
C13 0.058(4) 0.029(3) 0.039(4) -0.004(3) 0.009(3) 0.004(3)
C14 0.047(4) 0.030(3) 0.029(3) 0.000(3) 0.010(3) -0.010(3)
C15 0.036(3) 0.034(3) 0.021(3) 0.003(2) 0.006(3) 0.001(3)
C16 0.039(4) 0.046(4) 0.030(3) 0.008(3) -0.001(3) -0.006(3)
C17 0.062(5) 0.063(5) 0.046(4) 0.013(4) -0.008(4) 0.000(4)
C18 0.059(5) 0.075(5) 0.068(5) 0.002(4) -0.026(4) -0.020(4)
C19 0.077(6) 0.056(5) 0.087(6) 0.002(4) -0.024(5) -0.025(4)
C20 0.057(5) 0.038(4) 0.060(5) 0.006(3) -0.019(4) -0.010(3)
C21 0.027(3) 0.029(3) 0.029(3) 0.004(3) 0.007(2) 0.003(2)
C22 0.030(3) 0.036(3) 0.034(3) 0.000(3) 0.001(3) 0.005(3)
C23 0.042(4) 0.054(4) 0.045(4) 0.009(3) -0.002(3) 0.008(3)
C24 0.045(4) 0.036(4) 0.075(5) 0.011(4) 0.013(4) 0.018(3)
C25 0.041(4) 0.034(4) 0.062(5) -0.003(3) 0.017(3) 0.005(3)
C26 0.031(3) 0.032(3) 0.036(3) 0.003(3) 0.007(3) 0.000(3)
C27 0.023(3) 0.028(3) 0.028(3) 0.001(2) 0.006(2) -0.002(2)
C28 0.028(3) 0.034(3) 0.032(3) 0.000(3) 0.002(3) -0.005(3)
C29 0.032(3) 0.049(4) 0.039(4) 0.006(3) -0.001(3) -0.007(3)
C30 0.034(4) 0.059(5) 0.055(4) -0.005(3) 0.001(3) -0.024(3)
C31 0.054(5) 0.029(4) 0.091(6) -0.011(3) 0.007(4) -0.013(3)
C32 0.032(3) 0.040(4) 0.067(5) 0.002(3) 0.008(3) -0.003(3)
C33 0.027(3) 0.023(3) 0.019(3) 0.002(2) 0.006(2) 0.003(2)
C34 0.028(3) 0.045(4) 0.033(3) 0.005(3) 0.002(3) 0.000(3)
C35 0.044(4) 0.047(4) 0.031(4) 0.012(3) 0.017(3) 0.008(3)
C36 0.050(4) 0.039(4) 0.023(3) -0.004(3) 0.007(3) -0.003(3)
C37 0.039(4) 0.029(3) 0.031(3) -0.005(3) 0.000(3) -0.001(3)
C38 0.028(3) 0.013(3) 0.025(3) -0.003(2) 0.004(2) 0.001(2)
C39 0.043(4) 0.027(3) 0.045(4) -0.004(3) 0.010(3) -0.003(3)
C40 0.028(3) 0.041(4) 0.040(4) -0.005(3) -0.002(3) -0.006(3)
C41 0.024(3) 0.038(3) 0.041(4) 0.001(3) 0.001(3) 0.005(3)
C42 0.053(4) 0.027(3) 0.049(4) 0.004(3) -0.006(3) 0.007(3)
C43 0.032(3) 0.021(3) 0.025(3) 0.004(2) 0.000(3) -0.002(2)
C44 0.032(3) 0.035(3) 0.031(3) 0.005(3) -0.001(3) -0.003(3)
C45 0.048(4) 0.039(4) 0.025(3) 0.004(3) -0.005(3) -0.008(3)
C46 0.048(4) 0.047(4) 0.019(3) -0.002(3) 0.012(3) -0.014(3)
C47 0.034(3) 0.037(3) 0.028(3) -0.003(3) 0.008(3) -0.006(3)
C48 0.028(3) 0.022(3) 0.015(3) 0.003(2) 0.001(2) -0.004(2)
C49 0.023(3) 0.026(3) 0.036(3) 0.001(3) 0.009(3) -0.001(2)
C50 0.029(3) 0.031(3) 0.063(4) 0.000(3) 0.003(3) -0.008(3)
C51 0.045(4) 0.035(4) 0.093(6) 0.024(4) 0.004(4) 0.002(3)
C52 0.037(4) 0.028(4) 0.110(6) -0.004(4) 0.026(4) -0.005(3)
C53 0.032(4) 0.044(4) 0.071(5) -0.023(4) 0.013(3) -0.011(3)
C54 0.035(4) 0.034(3) 0.045(4) -0.011(3) 0.012(3) -0.004(3)
C55 0.026(3) 0.034(3) 0.015(3) 0.002(2) 0.003(2) -0.001(2)
C56 0.037(4) 0.042(4) 0.041(4) -0.001(3) 0.006(3) 0.006(3)
C57 0.029(4) 0.066(5) 0.061(5) 0.005(4) 0.009(3) 0.012(3)
C58 0.052(5) 0.051(4) 0.062(5) 0.003(4) 0.022(4) 0.027(4)
C59 0.050(4) 0.036(4) 0.067(5) -0.007(3) 0.020(4) 0.016(3)
C60 0.035(3) 0.030(3) 0.046(4) -0.010(3) 0.011(3) 0.004(3)
C61 0.017(3) 0.026(3) 0.027(3) -0.007(2) -0.001(2) 0.001(2)
C62 0.036(3) 0.033(3) 0.024(3) 0.000(3) 0.003(3) 0.002(3)
C63 0.035(3) 0.029(3) 0.034(4) 0.008(3) 0.001(3) 0.004(3)
C64 0.038(4) 0.023(3) 0.043(4) -0.008(3) -0.002(3) 0.006(3)
C65 0.058(4) 0.031(3) 0.033(4) -0.011(3) 0.009(3) 0.007(3)
C66 0.053(4) 0.034(3) 0.022(3) 0.003(3) 0.010(3) 0.001(3)
C67 0.028(3) 0.027(3) 0.018(3) 0.002(2) 0.008(2) 0.000(2)
C68 0.034(4) 0.045(4) 0.049(4) -0.024(3) 0.005(3) -0.001(3)
C69 0.035(4) 0.076(5) 0.065(5) -0.036(4) 0.001(3) -0.013(4)
C70 0.025(3) 0.068(5) 0.043(4) -0.005(3) 0.008(3) 0.002(3)
C71 0.038(4) 0.036(4) 0.070(5) 0.007(3) 0.008(3) 0.009(3)
C72 0.028(3) 0.031(3) 0.061(4) -0.003(3) 0.005(3) -0.003(3)
C73 0.036(3) 0.016(3) 0.023(3) -0.001(2) 0.006(2) -0.005(2)
C74 0.032(3) 0.025(3) 0.026(3) -0.002(2) 0.003(3) -0.006(2)
C75 0.052(4) 0.030(3) 0.024(3) 0.001(3) 0.002(3) 0.003(3)
C76 0.058(4) 0.029(3) 0.030(4) -0.003(3) 0.015(3) -0.001(3)
C77 0.027(3) 0.026(3) 0.037(4) -0.003(3) 0.015(3) 0.000(2)
C78 0.035(3) 0.019(3) 0.027(3) -0.005(2) 0.005(3) 0.002(2)
C79 0.056(4) 0.047(4) 0.050(4) -0.011(3) 0.011(3) 0.018(3)
C80 0.036(4) 0.044(4) 0.046(4) 0.000(3) 0.011(3) -0.012(3)
P1 0.0297(8) 0.0242(7) 0.0226(8) 0.0026(6) 0.0053(6) -0.0006(6)
P2 0.0223(7) 0.0254(8) 0.0224(8) 0.0008(6) 0.0043(6) -0.0007(6)
P3 0.0216(7) 0.0255(8) 0.0237(8) -0.0028(6) 0.0041(6) -0.0019(6)
P4 0.0262(8) 0.0230(7) 0.0224(7) -0.0028(6) 0.0044(6) -0.0011(6)
Cu1 0.0269(4) 0.0236(3) 0.0228(4) 0.0014(3) 0.0070(3) 0.0009(3)
Cu2 0.0247(3) 0.0233(3) 0.0222(4) -0.0018(3) 0.0035(3) -0.0017(3)
Sn1 0.0249(2) 0.0326(2) 0.0286(2) 0.00227(18) 0.00643(17) 0.00066(17)
Sn2 0.0254(2) 0.02181(19) 0.0254(2) -0.00059(16) 0.00238(16) -0.00171(16)
Sn3 0.0244(2) 0.02134(19) 0.0292(2) -0.00017(17) 0.00145(16) 0.00183(16)
Sn4 0.0245(2) 0.0288(2) 0.0316(2) -0.00081(17) 0.00791(17) 0.00098(17)
Br1 0.0431(4) 0.0233(3) 0.0458(4) 0.0010(3) 0.0203(3) 0.0041(3)
Br2 0.0439(4) 0.0222(3) 0.0352(3) 0.0008(3) 0.0116(3) -0.0006(3)
O1 0.140(6) 0.082(5) 0.067(7) -0.011(5) 0.010(7) 0.014(5)
C81 0.132(7) 0.079(6) 0.065(6) -0.010(5) 0.004(6) 0.016(6)
C82 0.132(7) 0.075(5) 0.068(6) -0.012(5) 0.000(6) 0.012(6)
C83 0.130(7) 0.076(5) 0.070(6) -0.007(5) 0.011(6) 0.012(6)
C84 0.129(6) 0.078(5) 0.066(6) -0.007(5) 0.010(6) 0.012(5)
O1' 0.143(5) 0.086(4) 0.085(7) -0.010(5) 0.012(6) 0.017(4)
C81' 0.133(6) 0.077(5) 0.067(6) -0.012(5) 0.003(6) 0.022(5)
C82' 0.126(7) 0.072(5) 0.068(5) -0.007(4) 0.005(6) 0.015(5)
C83' 0.125(6) 0.075(5) 0.066(5) -0.009(4) 0.003(6) 0.008(5)
C84' 0.123(6) 0.077(6) 0.071(6) -0.011(5) 0.010(6) 0.001(5)
O2 0.133(16) 0.139(14) 0.236(15) -0.026(12) -0.028(15) -0.052(11)
C85 0.15(2) 0.130(13) 0.221(15) 0.007(15) -0.026(17) -0.040(17)
C86 0.16(2) 0.115(13) 0.218(17) -0.045(13) 0.011(16) 0.009(16)
C87 0.148(19) 0.082(13) 0.22(2) -0.029(15) -0.006(18) -0.013(12)
C88 0.104(15) 0.132(15) 0.205(16) -0.042(14) -0.016(15) -0.018(13)
O2' 0.123(14) 0.118(11) 0.243(15) -0.023(9) -0.007(13) -0.029(11)
C85' 0.146(17) 0.089(10) 0.228(16) 0.000(11) -0.022(15) -0.019(14)
C86' 0.142(17) 0.079(10) 0.200(17) 0.013(12) -0.041(15) -0.001(14)
C87' 0.112(15) 0.108(10) 0.178(18) -0.010(12) -0.019(15) 0.008(12)
C88' 0.123(17) 0.136(14) 0.210(14) -0.031(11) -0.002(16) -0.018(14)

loop_
_atom_type_symbol
_atom_type_description
_atom_type_scat_dispersion_real
_atom_type_scat_dispersion_imag
_atom_type_scat_source
C C 0.0033 0.0016 'International Tables Vol C Tables 4.2.6.8 and 6.1.1.4'
H H 0 0 'International Tables Vol C Tables 4.2.6.8 and 6.1.1.4'
P P 0.1023 0.0942 'International Tables Vol C Tables 4.2.6.8 and 6.1.1.4'
Cl Cl 0.1484 0.1585 'International Tables Vol C Tables 4.2.6.8 and 6.1.1.4'
Cu Cu 0.3201 1.2651 'International Tables Vol C Tables 4.2.6.8 and 6.1.1.4'
Sn Sn -0.6537 1.4246 'International Tables Vol C Tables 4.2.6.8 and 6.1.1.4'
O O 0.0106 0.006 'International Tables Vol C Tables 4.2.6.8 and 6.1.1.4'
Br Br -0.2901 2.4595 'International Tables Vol C Tables 4.2.6.8 and 6.1.1.4'

loop_
_geom_angle_atom_site_label_1
_geom_angle_atom_site_label_2
_geom_angle_atom_site_label_3
_geom_angle
Sn1 C1 H1A 109.5
Sn1 C1 H1B 109.5
H1A C1 H1B 109.5
Sn1 C1 H1C 109.5
H1A C1 H1C 109.5
H1B C1 H1C 109.5
Sn1 C2 H2A 109.5
Sn1 C2 H2B 109.5
H2A C2 H2B 109.5
Sn1 C2 H2C 109.5
H2A C2 H2C 109.5
H2B C2 H2C 109.5
C8 C3 C4 118.7(5)
C8 C3 Sn1 121.4(4)
C4 C3 Sn1 119.8(4)
C5 C4 C3 120.0(5)
C5 C4 H4 120
C3 C4 H4 120
C4 C5 C6 120.6(5)
C4 C5 H5 119.7
C6 C5 H5 119.7
C7 C6 C5 120.2(5)
C7 C6 H6 119.9
C5 C6 H6 119.9
C6 C7 C8 119.4(5)
C6 C7 H7 120.3
C8 C7 H7 120.3
C3 C8 C7 121.1(5)
C3 C8 P1 116.2(4)
C7 C8 P1 122.5(4)
C14 C9 C10 118.3(5)
C14 C9 P1 119.0(4)
C10 C9 P1 122.7(4)
C9 C10 C11 120.6(5)
C9 C10 H10 119.7
C11 C10 H10 119.7
C12 C11 C10 119.9(5)
C12 C11 H11 120.1
C10 C11 H11 120.1
C11 C12 C13 120.3(5)
C11 C12 H12 119.9
C13 C12 H12 119.9
C12 C13 C14 119.1(5)
C12 C13 H13 120.5
C14 C13 H13 120.5
C9 C14 C13 121.8(5)
C9 C14 H14 119.1
C13 C14 H14 119.1
C16 C15 C20 118.7(5)
C16 C15 P1 123.3(4)
C20 C15 P1 117.9(4)
C15 C16 C17 121.0(5)
C15 C16 H16 119.5
C17 C16 H16 119.5
C18 C17 C16 119.9(6)
C18 C17 H17 120
C16 C17 H17 120
C17 C18 C19 119.6(6)
C17 C18 H18 120.2
C19 C18 H18 120.2
C20 C19 C18 120.5(6)
C20 C19 H19 119.7
C18 C19 H19 119.7
C19 C20 C15 120.3(6)
C19 C20 H20 119.9
C15 C20 H20 119.9
C26 C21 C22 118.6(5)
C26 C21 P2 122.0(4)
C22 C21 P2 119.1(4)
C23 C22 C21 120.5(5)
C23 C22 H22 119.8
C21 C22 H22 119.8
C24 C23 C22 120.5(6)
C24 C23 H23 119.8
C22 C23 H23 119.8
C23 C24 C25 119.6(6)
C23 C24 H24 120.2
C25 C24 H24 120.2
C24 C25 C26 120.8(6)
C24 C25 H25 119.6
C26 C25 H25 119.6
C21 C26 C25 120.0(5)
C21 C26 H26 120
C25 C26 H26 120
C28 C27 C32 118.4(5)
C28 C27 P2 123.3(4)
C32 C27 P2 118.3(4)
C29 C28 C27 121.3(5)
C29 C28 H28 119.4
C27 C28 H28 119.4
C30 C29 C28 120.1(6)
C30 C29 H29 120
C28 C29 H29 120
C31 C30 C29 120.0(6)
C31 C30 H30 120
C29 C30 H30 120
C30 C31 C32 120.6(6)
C30 C31 H31 119.7
C32 C31 H31 119.7
C31 C32 C27 119.6(6)
C31 C32 H32 120.2
C27 C32 H32 120.2
C34 C33 C38 119.7(5)
C34 C33 P2 122.1(4)
C38 C33 P2 118.2(4)
C35 C34 C33 120.8(5)
C35 C34 H34 119.6
C33 C34 H34 119.6
C34 C35 C36 119.5(5)
C34 C35 H35 120.2
C36 C35 H35 120.2
C37 C36 C35 120.2(5)
C37 C36 H36 119.9
C35 C36 H36 119.9
C36 C37 C38 121.4(5)
C36 C37 H37 119.3
C38 C37 H37 119.3
C37 C38 C33 118.4(5)
C37 C38 Sn2 119.5(4)
C33 C38 Sn2 122.1(4)
Sn2 C39 H39A 109.5
Sn2 C39 H39B 109.5
H39A C39 H39B 109.5
Sn2 C39 H39C 109.5
H39A C39 H39C 109.5
H39B C39 H39C 109.5
Sn2 C40 H40A 109.5
Sn2 C40 H40B 109.5
H40A C40 H40B 109.5
Sn2 C40 H40C 109.5
H40A C40 H40C 109.5
H40B C40 H40C 109.5
Sn3 C41 H41A 109.5
Sn3 C41 H41B 109.5
H41A C41 H41B 109.5
Sn3 C41 H41C 109.5
H41A C41 H41C 109.5
H41B C41 H41C 109.5
Sn3 C42 H42A 109.5
Sn3 C42 H42B 109.5
H42A C42 H42B 109.5
Sn3 C42 H42C 109.5
H42A C42 H42C 109.5
H42B C42 H42C 109.5
C48 C43 C44 118.5(5)
C48 C43 Sn3 121.6(3)
C44 C43 Sn3 119.8(4)
C45 C44 C43 120.1(5)
C45 C44 H44 120
C43 C44 H44 119.9
C46 C45 C44 120.8(5)
C46 C45 H45 119.6
C44 C45 H45 119.6
C45 C46 C47 120.2(5)
C45 C46 H46 119.9
C47 C46 H46 119.9
C46 C47 C48 119.6(5)
C46 C47 H47 120.2
C48 C47 H47 120.2
C43 C48 C47 120.7(5)
C43 C48 P3 117.4(4)
C47 C48 P3 121.7(4)
C50 C49 C54 118.2(5)
C50 C49 P3 121.6(4)
C54 C49 P3 120.1(4)
C49 C50 C51 120.5(5)
C49 C50 H50 119.7
C51 C50 H50 119.7
C50 C51 C52 120.5(6)
C50 C51 H51 119.7
C52 C51 H51 119.7
C53 C52 C51 118.9(6)
C53 C52 H52 120.6
C51 C52 H52 120.6
C52 C53 C54 120.7(6)
C52 C53 H53 119.6
C54 C53 H53 119.6
C53 C54 C49 121.1(6)
C53 C54 H54 119.4
C49 C54 H54 119.4
C56 C55 C60 119.1(5)
C56 C55 P3 125.0(4)
C60 C55 P3 115.9(4)
C55 C56 C57 120.3(5)
C55 C56 H56 119.9
C57 C56 H56 119.9
C58 C57 C56 119.5(6)
C58 C57 H57 120.3
C56 C57 H57 120.3
C59 C58 C57 120.4(6)
C59 C58 H58 119.8
C57 C58 H58 119.8
C58 C59 C60 120.5(6)
C58 C59 H59 119.7
C60 C59 H59 119.7
C59 C60 C55 120.3(5)
C59 C60 H60 119.9
C55 C60 H60 119.9
C66 C61 C62 118.0(4)
C66 C61 P4 123.9(4)
C62 C61 P4 118.1(4)
C63 C62 C61 120.6(5)
C63 C62 H62 119.7
C61 C62 H62 119.7
C62 C63 C64 120.4(5)
C62 C63 H63 119.8
C64 C63 H63 119.8
C65 C64 C63 119.8(5)
C65 C64 H64 120.1
C63 C64 H64 120.1
C64 C65 C66 120.7(5)
C64 C65 H65 119.6
C66 C65 H65 119.6
C65 C66 C61 120.4(5)
C65 C66 H66 119.8
C61 C66 H66 119.8
C72 C67 C68 118.3(5)
C72 C67 P4 118.4(4)
C68 C67 P4 123.2(4)
C67 C68 C69 119.5(5)
C67 C68 H68 120.2
C69 C68 H68 120.2
C70 C69 C68 121.9(6)
C70 C69 H69 119.1
C68 C69 H69 119.1
C69 C70 C71 118.3(6)
C69 C70 H70 120.9
C71 C70 H70 120.9
C72 C71 C70 121.2(6)
C72 C71 H71 119.4
C70 C71 H71 119.4
C71 C72 C67 120.7(5)
C71 C72 H72 119.7
C67 C72 H72 119.7
C78 C73 C74 121.3(5)
C78 C73 P4 116.0(4)
C74 C73 P4 122.4(4)
C75 C74 C73 119.2(5)
C75 C74 H74 120.4
C73 C74 H74 120.4
C76 C75 C74 120.7(5)
C76 C75 H75 119.6
C74 C75 H75 119.6
C75 C76 C77 119.7(5)
C75 C76 H76 120.2
C77 C76 H76 120.2
C76 C77 C78 120.9(5)
C76 C77 H77 119.6
C78 C77 H77 119.6
C73 C78 C77 118.2(5)
C73 C78 Sn4 121.6(4)
C77 C78 Sn4 120.1(4)
Sn4 C79 H79A 109.5
Sn4 C79 H79B 109.5
H79A C79 H79B 109.5
Sn4 C79 H79C 109.5
H79A C79 H79C 109.5
H79B C79 H79C 109.5
Sn4 C80 H80A 109.5
Sn4 C80 H80B 109.5
H80A C80 H80B 109.5
Sn4 C80 H80C 109.5
H80A C80 H80C 109.5
H80B C80 H80C 109.5
C15 P1 C8 106.4(2)
C15 P1 C9 104.2(2)
C8 P1 C9 103.0(2)
C15 P1 Cu1 115.73(17)
C8 P1 Cu1 108.46(17)
C9 P1 Cu1 117.91(17)
C33 P2 C27 104.8(2)
C33 P2 C21 103.5(2)
C27 P2 C21 102.8(2)
C33 P2 Cu1 112.10(17)
C27 P2 Cu1 120.17(17)
C21 P2 Cu1 111.89(17)
C48 P3 C55 104.3(2)
C48 P3 C49 103.1(2)
C55 P3 C49 105.5(2)
C48 P3 Cu2 111.50(17)
C55 P3 Cu2 114.33(16)
C49 P3 Cu2 116.89(17)
C73 P4 C61 102.8(2)
C73 P4 C67 105.0(2)
C61 P4 C67 104.9(2)
C73 P4 Cu2 109.73(16)
C61 P4 Cu2 115.21(16)
C67 P4 Cu2 117.72(16)
P2 Cu1 P1 112.83(5)
P2 Cu1 Br1 108.99(4)
P1 Cu1 Br1 101.46(4)
P2 Cu1 Sn2 87.19(4)
P1 Cu1 Sn2 125.34(4)
Br1 Cu1 Sn2 119.87(3)
P2 Cu1 Sn1 155.45(4)
P1 Cu1 Sn1 84.11(4)
Br1 Cu1 Sn1 83.34(2)
Sn2 Cu1 Sn1 68.311(18)
P3 Cu2 P4 115.57(5)
P3 Cu2 Br2 104.09(4)
P4 Cu2 Br2 103.33(4)
P3 Cu2 Sn4 154.19(4)
P4 Cu2 Sn4 84.21(4)
Br2 Cu2 Sn4 85.85(2)
P3 Cu2 Sn3 86.08(4)
P4 Cu2 Sn3 126.27(4)
Br2 Cu2 Sn3 118.86(3)
Sn4 Cu2 Sn3 68.399(19)
C1 Sn1 C2 107.2(2)
C1 Sn1 C3 106.5(2)
C2 Sn1 C3 101.6(2)
C1 Sn1 Cu1 118.27(17)
C2 Sn1 Cu1 126.68(17)
C3 Sn1 Cu1 91.21(14)
C1 Sn1 Sn2 104.75(16)
C2 Sn1 Sn2 88.00(16)
C3 Sn1 Sn2 142.68(14)
Cu1 Sn1 Sn2 55.741(16)
C39 Sn2 C40 104.9(2)
C39 Sn2 C38 105.35(19)
C40 Sn2 C38 104.6(2)
C39 Sn2 Cu1 110.60(15)
C40 Sn2 Cu1 134.60(14)
C38 Sn2 Cu1 92.48(13)
C39 Sn2 Sn1 105.50(15)
C40 Sn2 Sn1 88.23(15)
C38 Sn2 Sn1 142.03(12)
Cu1 Sn2 Sn1 55.948(17)
C42 Sn3 C41 104.2(2)
C42 Sn3 C43 104.5(2)
C41 Sn3 C43 104.7(2)
C42 Sn3 Cu2 109.50(15)
C41 Sn3 Cu2 136.61(14)
C43 Sn3 Cu2 92.61(13)
C42 Sn3 Sn4 109.65(16)
C41 Sn3 Sn4 87.71(14)
C43 Sn3 Sn4 139.37(12)
Cu2 Sn3 Sn4 55.798(16)
C80 Sn4 C79 109.1(2)
C80 Sn4 C78 107.4(2)
C79 Sn4 C78 99.6(2)
C80 Sn4 Cu2 119.44(15)
C79 Sn4 Cu2 123.91(17)
C78 Sn4 Cu2 91.53(14)
C80 Sn4 Sn3 103.84(15)
C79 Sn4 Sn3 87.86(16)
C78 Sn4 Sn3 143.23(14)
Cu2 Sn4 Sn3 55.803(16)
C81 O1 C84 106.9(12)
O1 C81 C82 106.1(14)
O1 C81 H81A 110.5
C82 C81 H81A 110.5
O1 C81 H81B 110.5
C82 C81 H81B 110.5
H81A C81 H81B 108.7
C83 C82 C81 110.5(14)
C83 C82 H82A 109.6
C81 C82 H82A 109.6
C83 C82 H82B 109.6
C81 C82 H82B 109.6
H82A C82 H82B 108.1
C82 C83 C84 108.9(15)
C82 C83 H83A 109.9
C84 C83 H83A 109.9
C82 C83 H83B 109.9
C84 C83 H83B 109.9
H83A C83 H83B 108.3
C83 C84 O1 105.3(13)
C83 C84 H84A 110.7
O1 C84 H84A 110.7
C83 C84 H84B 110.7
O1 C84 H84B 110.7
H84A C84 H84B 108.8
C84' O1' C81' 109.3(9)
C82' C81' O1' 105.4(10)
C82' C81' H81C 110.7
O1' C81' H81C 110.7
C82' C81' H81D 110.7
O1' C81' H81D 110.7
H81C C81' H81D 108.8
C83' C82' C81' 107.6(10)
C83' C82' H82C 110.2
C81' C82' H82C 110.2
C83' C82' H82D 110.2
C81' C82' H82D 110.2
H82C C82' H82D 108.5
C82' C83' C84' 112.1(10)
C82' C83' H83C 109.2
C84' C83' H83C 109.2
C82' C83' H83D 109.2
C84' C83' H83D 109.2
H83C C83' H83D 107.9
C83' C84' O1' 105.1(10)
C83' C84' H84C 110.7
O1' C84' H84C 110.7
C83' C84' H84D 110.7
O1' C84' H84D 110.7
H84C C84' H84D 108.8
C85 O2 C88 104.5(18)
C86 C85 O2 109(2)
C86 C85 H85A 109.8
O2 C85 H85A 109.8
C86 C85 H85B 109.8
O2 C85 H85B 109.8
H85A C85 H85B 108.3
C85 C86 C87 103.4(19)
C85 C86 H86A 111.1
C87 C86 H86A 111.1
C85 C86 H86B 111.1
C87 C86 H86B 111.1
H86A C86 H86B 109.1
C88 C87 C86 102.4(18)
C88 C87 H87A 111.3
C86 C87 H87A 111.3
C88 C87 H87B 111.3
C86 C87 H87B 111.3
H87A C87 H87B 109.2
O2 C88 C87 103(2)
O2 C88 H88A 111.2
C87 C88 H88A 111.2
O2 C88 H88B 111.2
C87 C88 H88B 111.2
H88A C88 H88B 109.1
C85' O2' C88' 107.5(17)
C86' C85' O2' 115.4(18)
C86' C85' H85C 108.4
O2' C85' H85C 108.4
C86' C85' H85D 108.4
O2' C85' H85D 108.4
H85C C85' H85D 107.5
C85' C86' C87' 105.1(18)
C85' C86' H86C 110.7
C87' C86' H86C 110.7
C85' C86' H86D 110.7
C87' C86' H86D 110.7
H86C C86' H86D 108.8
C88' C87' C86' 103.2(18)
C88' C87' H87C 111.1
C86' C87' H87C 111.1
C88' C87' H87D 111.1
C86' C87' H87D 111.1
H87C C87' H87D 109.1
O2' C88' C87' 104.0(17)
O2' C88' H88C 111
C87' C88' H88C 111
O2' C88' H88D 111
C87' C88' H88D 111
H88C C88' H88D 109

loop_
_geom_bond_atom_site_label_1
_geom_bond_atom_site_label_2
_geom_bond_distance
C1 Sn1 2.158(5)
C1 H1A 0.98
C1 H1B 0.98
C1 H1C 0.98
C2 Sn1 2.171(5)
C2 H2A 0.98
C2 H2B 0.98
C2 H2C 0.98
C3 C8 1.386(7)
C3 C4 1.399(7)
C3 Sn1 2.174(5)
C4 C5 1.383(7)
C4 H4 0.95
C5 C6 1.387(8)
C5 H5 0.95
C6 C7 1.372(7)
C6 H6 0.95
C7 C8 1.399(7)
C7 H7 0.95
C8 P1 1.820(5)
C9 C14 1.377(7)
C9 C10 1.382(7)
C9 P1 1.835(5)
C10 C11 1.398(7)
C10 H10 0.95
C11 C12 1.369(8)
C11 H11 0.95
C12 C13 1.381(7)
C12 H12 0.95
C13 C14 1.386(7)
C13 H13 0.95
C14 H14 0.95
C15 C16 1.378(7)
C15 C20 1.393(7)
C15 P1 1.820(5)
C16 C17 1.392(8)
C16 H16 0.95
C17 C18 1.373(8)
C17 H17 0.95
C18 C19 1.386(9)
C18 H18 0.95
C19 C20 1.380(8)
C19 H19 0.95
C20 H20 0.95
C21 C26 1.385(7)
C21 C22 1.403(7)
C21 P2 1.835(5)
C22 C23 1.377(7)
C22 H22 0.95
C23 C24 1.371(8)
C23 H23 0.95
C24 C25 1.377(8)
C24 H24 0.95
C25 C26 1.387(7)
C25 H25 0.95
C26 H26 0.95
C27 C28 1.387(7)
C27 C32 1.399(7)
C27 P2 1.829(5)
C28 C29 1.378(7)
C28 H28 0.95
C29 C30 1.372(8)
C29 H29 0.95
C30 C31 1.370(8)
C30 H30 0.95
C31 C32 1.397(7)
C31 H31 0.95
C32 H32 0.95
C33 C34 1.395(7)
C33 C38 1.401(6)
C33 P2 1.818(5)
C34 C35 1.377(7)
C34 H34 0.95
C35 C36 1.385(7)
C35 H35 0.95
C36 C37 1.374(7)
C36 H36 0.95
C37 C38 1.391(7)
C37 H37 0.95
C38 Sn2 2.174(5)
C39 Sn2 2.146(5)
C39 H39A 0.98
C39 H39B 0.98
C39 H39C 0.98
C40 Sn2 2.152(5)
C40 H40A 0.98
C40 H40B 0.98
C40 H40C 0.98
C41 Sn3 2.152(5)
C41 H41A 0.98
C41 H41B 0.98
C41 H41C 0.98
C42 Sn3 2.144(5)
C42 H42A 0.98
C42 H42B 0.98
C42 H42C 0.98
C43 C48 1.394(7)
C43 C44 1.397(6)
C43 Sn3 2.170(5)
C44 C45 1.385(7)
C44 H44 0.95
C45 C46 1.372(7)
C45 H45 0.95
C46 C47 1.378(7)
C46 H46 0.95
C47 C48 1.394(7)
C47 H47 0.95
C48 P3 1.824(5)
C49 C50 1.385(7)
C49 C54 1.387(7)
C49 P3 1.834(5)
C50 C51 1.385(7)
C50 H50 0.95
C51 C52 1.390(8)
C51 H51 0.95
C52 C53 1.370(8)
C52 H52 0.95
C53 C54 1.377(7)
C53 H53 0.95
C54 H54 0.95
C55 C56 1.371(7)
C55 C60 1.400(7)
C55 P3 1.831(5)
C56 C57 1.408(7)
C56 H56 0.95
C57 C58 1.379(8)
C57 H57 0.95
C58 C59 1.361(8)
C58 H58 0.95
C59 C60 1.381(7)
C59 H59 0.95
C60 H60 0.95
C61 C66 1.393(7)
C61 C62 1.401(6)
C61 P4 1.825(5)
C62 C63 1.377(6)
C62 H62 0.95
C63 C64 1.379(7)
C63 H63 0.95
C64 C65 1.365(7)
C64 H64 0.95
C65 C66 1.384(7)
C65 H65 0.95
C66 H66 0.95
C67 C72 1.373(7)
C67 C68 1.383(7)
C67 P4 1.827(5)
C68 C69 1.391(8)
C68 H68 0.95
C69 C70 1.345(8)
C69 H69 0.95
C70 C71 1.372(8)
C70 H70 0.95
C71 C72 1.371(7)
C71 H71 0.95
C72 H72 0.95
C73 C78 1.387(7)
C73 C74 1.389(6)
C73 P4 1.820(5)
C74 C75 1.383(7)
C74 H74 0.95
C75 C76 1.376(7)
C75 H75 0.95
C76 C77 1.386(7)
C76 H76 0.95
C77 C78 1.394(7)
C77 H77 0.95
C78 Sn4 2.168(5)
C79 Sn4 2.156(5)
C79 H79A 0.98
C79 H79B 0.98
C79 H79C 0.98
C80 Sn4 2.154(5)
C80 H80A 0.98
C80 H80B 0.98
C80 H80C 0.98
P1 Cu1 2.3059(14)
P2 Cu1 2.2835(14)
P3 Cu2 2.2771(15)
P4 Cu2 2.2926(14)
Cu1 Br1 2.4767(8)
Cu1 Sn2 2.6632(7)
Cu1 Sn1 2.6698(7)
Cu2 Br2 2.4742(8)
Cu2 Sn4 2.6618(7)
Cu2 Sn3 2.6620(7)
Sn1 Sn2 2.9942(5)
Sn3 Sn4 2.9924(5)
O1 C81 1.455(16)
O1 C84 1.521(16)
C81 C82 1.465(18)
C81 H81A 0.99
C81 H81B 0.99
C82 C83 1.405(16)
C82 H82A 0.99
C82 H82B 0.99
C83 C84 1.450(18)
C83 H83A 0.99
C83 H83B 0.99
C84 H84A 0.99
C84 H84B 0.99
O1' C84' 1.467(12)
O1' C81' 1.476(12)
C81' C82' 1.475(15)
C81' H81C 0.99
C81' H81D 0.99
C82' C83' 1.416(13)
C82' H82C 0.99
C82' H82D 0.99
C83' C84' 1.428(14)
C83' H83C 0.99
C83' H83D 0.99
C84' H84C 0.99
C84' H84D 0.99
O2 C85 1.342(19)
O2 C88 1.45(2)
C85 C86 1.303(19)
C85 H85A 0.99
C85 H85B 0.99
C86 C87 1.55(3)
C86 H86A 0.99
C86 H86B 0.99
C87 C88 1.483(19)
C87 H87A 0.99
C87 H87B 0.99
C88 H88A 0.99
C88 H88B 0.99
O2' C85' 1.325(17)
O2' C88' 1.45(2)
C85' C86' 1.304(18)
C85' H85C 0.99
C85' H85D 0.99
C86' C87' 1.55(2)
C86' H86C 0.99
C86' H86D 0.99
C87' C88' 1.489(19)
C87' H87C 0.99
C87' H87D 0.99
C88' H88C 0.99
C88' H88D 0.99
